data_2203205
loop_
_publ_author_name
'Marilyn M. Olmstead'
'Jeff T. Suri'
'Bakthan Singaram'

_publ_section_title
;
 <i>N</i>,<i>N</i>'-Dibenzyl-4,7-phenanthrolinium dibromide methanol
 solvate
;
_journal_issue 2
_journal_name_full 'Acta Crystallographica Section E'
_journal_page_first o275
_journal_page_last o277
_journal_paper_doi 10.1107/S1600536804001370
_journal_volume 60
_journal_year 2004
_chemical_formula_moiety 'C26 H22 N2 2+, 2Br 1- C H4 O'
_chemical_formula_sum 'C27 H26 Br2 N2 O'
_chemical_formula_weight 554.32
_chemical_name_common '[PV2+]2[Br-]^.^MeOH''
_chemical_name_systematic
;
N,N'-Dibenzyl-4,7-phenanthrolinium dibromide methanol solvate
;
_space_group_IT_number 14
_symmetry_cell_setting monoclinic
_symmetry_space_group_name_Hall '-P 2ybc'
_symmetry_space_group_name_H-M 'P 1 21/c 1'
_atom_sites_solution_hydrogens difmap
_atom_sites_solution_primary direct
_atom_sites_solution_secondary difmap
_cell_angle_alpha 90.00
_cell_angle_beta 98.625(7)
_cell_angle_gamma 90.00
_cell_formula_units_Z 4
_cell_length_a 21.134(4)
_cell_length_b 7.6390(15)
_cell_length_c 14.384(3)
_cell_measurement_reflns_used 778
_cell_measurement_temperature 90(2)
_cell_measurement_theta_max 30
_cell_measurement_theta_min 5.7
_cell_volume 2295.9(8)
_computing_cell_refinement SMART
_computing_data_collection 'SMART (Bruker, 2002)'
_computing_data_reduction 'SAINT (Bruker, 2002)'
_computing_molecular_graphics 'SHELXTL (Sheldrick, 1994)'
_computing_publication_material SHELXL97
_computing_structure_refinement 'SHELXL97 (Sheldrick, 1997)'
_computing_structure_solution 'SHELXS97 (Sheldrick, 1997)'
_diffrn_ambient_temperature 90(2)
_diffrn_detector_area_resol_mean 8.3
_diffrn_measured_fraction_theta_full 0.997
_diffrn_measured_fraction_theta_max 0.997
_diffrn_measurement_device_type 'Bruker SMART 1000'
_diffrn_measurement_method \w
_diffrn_radiation_monochromator graphite
_diffrn_radiation_source 'normal-focus sealed tube'
_diffrn_radiation_type MoK\a
_diffrn_radiation_wavelength 0.71073
_diffrn_reflns_av_R_equivalents 0.0405
_diffrn_reflns_av_sigmaI/netI 0.0347
_diffrn_reflns_limit_h_max 29
_diffrn_reflns_limit_h_min -29
_diffrn_reflns_limit_k_max 10
_diffrn_reflns_limit_k_min -10
_diffrn_reflns_limit_l_max 20
_diffrn_reflns_limit_l_min -20
_diffrn_reflns_number 29338
_diffrn_reflns_theta_full 30.03
_diffrn_reflns_theta_max 30.03
_diffrn_reflns_theta_min 1.95
_diffrn_standards_number 0
_exptl_absorpt_coefficient_mu 3.554
_exptl_absorpt_correction_T_max 0.815
_exptl_absorpt_correction_T_min 0.280
_exptl_absorpt_correction_type multi-scan
_exptl_absorpt_process_details '(SADABS; Sheldrick, 2001)'
_exptl_crystal_colour yellow
_exptl_crystal_density_diffrn 1.604
_exptl_crystal_density_method 'not measured'
_exptl_crystal_description plate
_exptl_crystal_F_000 1120
_exptl_crystal_size_max 0.43
_exptl_crystal_size_mid 0.31
_exptl_crystal_size_min 0.06
_refine_diff_density_max 0.987
_refine_diff_density_min -0.358
_refine_ls_extinction_method none
_refine_ls_goodness_of_fit_ref 1.053
_refine_ls_hydrogen_treatment mixed
_refine_ls_matrix_type full
_refine_ls_number_parameters 293
_refine_ls_number_reflns 6700
_refine_ls_number_restraints 1
_refine_ls_restrained_S_all 1.053
_refine_ls_R_factor_all 0.0334
_refine_ls_R_factor_gt 0.0272
_refine_ls_shift/su_max 0.002
_refine_ls_shift/su_mean 0.000
_refine_ls_structure_factor_coef Fsqd
_refine_ls_weighting_details 'calc w=1/[\s^2^(Fo^2^)+(0.0363P)^2^+0.9274P] where P=(Fo^2^+2Fc^2^)/3'
_refine_ls_weighting_scheme calc
_refine_ls_wR_factor_gt 0.0685
_refine_ls_wR_factor_ref 0.0709
_reflns_number_gt 5903
_reflns_number_total 6700
_reflns_threshold_expression I>2\s(I)
_cod_data_source_file na6279.cif
_cod_data_source_block I
_cod_original_cell_volume 2296.0(8)
_cod_original_sg_symbol_H-M 'P 21/c'
_cod_database_code 2203205
_cod_database_fobs_code 2203205

loop_
_symmetry_equiv_pos_as_xyz
'x, y, z'
'-x, y+1/2, -z+1/2'
'-x, -y, -z'
'x, -y-1/2, z-1/2'

loop_
_atom_site_label
_atom_site_fract_x
_atom_site_fract_y
_atom_site_fract_z
_atom_site_U_iso_or_equiv
_atom_site_adp_type
_atom_site_calc_flag
_atom_site_refinement_flags
_atom_site_occupancy
_atom_site_type_symbol
Br1 0.053086(7) 0.18874(2) 0.090326(11) 0.01265(5) Uani d . 1 Br
Br2 0.318598(8) 0.98179(2) 0.128976(12) 0.01553(5) Uani d . 1 Br
O1 0.35044(6) 0.57958(17) 0.05525(10) 0.0199(3) Uani d D 1 O
H1A 0.3468(12) 0.682(2) 0.0704(17) 0.024 Uiso d D 1 H
N1 0.12182(7) 0.68792(16) 0.11132(9) 0.0098(2) Uani d . 1 N
N2 0.27335(6) 0.27579(17) 0.37566(9) 0.0108(2) Uani d . 1 N
C1 0.06057(8) 0.7209(2) 0.11723(12) 0.0119(3) Uani d . 1 C
H1 0.0360 0.7909 0.0705 0.014 Uiso calc R 1 H
C2 0.03214(8) 0.6540(2) 0.19116(12) 0.0131(3) Uani d . 1 C
H2 -0.0118 0.6757 0.1938 0.016 Uiso calc R 1 H
C3 0.06786(8) 0.5570(2) 0.25987(12) 0.0118(3) Uani d . 1 C
H3 0.0496 0.5185 0.3128 0.014 Uiso calc R 1 H
C4 0.13152(7) 0.51429(19) 0.25205(11) 0.0094(3) Uani d . 1 C
C5 0.17196(7) 0.41283(19) 0.32226(11) 0.0092(3) Uani d . 1 C
C6 0.15097(8) 0.3574(2) 0.40607(11) 0.0112(3) Uani d . 1 C
H6 0.1081 0.3789 0.4156 0.013 Uiso calc R 1 H
C7 0.19255(8) 0.2723(2) 0.47398(11) 0.0124(3) Uani d . 1 C
H7 0.1795 0.2415 0.5323 0.015 Uiso calc R 1 H
C8 0.25384(8) 0.2317(2) 0.45652(11) 0.0123(3) Uani d . 1 C
H8 0.2824 0.1714 0.5031 0.015 Uiso calc R 1 H
C9 0.23477(7) 0.37170(19) 0.30785(11) 0.0096(3) Uani d . 1 C
C10 0.25840(8) 0.4303(2) 0.22563(11) 0.0111(3) Uani d . 1 C
H10 0.2999 0.3959 0.2148 0.013 Uiso calc R 1 H
C11 0.22191(8) 0.5353(2) 0.16241(11) 0.0105(3) Uani d . 1 C
H11 0.2391 0.5798 0.1098 0.013 Uiso calc R 1 H
C12 0.15819(7) 0.57863(19) 0.17477(11) 0.0095(3) Uani d . 1 C
C13 0.15216(8) 0.7925(2) 0.04230(11) 0.0114(3) Uani d . 1 C
H13A 0.1938 0.8368 0.0743 0.014 Uiso calc R 1 H
H13B 0.1247 0.8953 0.0235 0.014 Uiso calc R 1 H
C14 0.16345(8) 0.69694(19) -0.04570(11) 0.0105(3) Uani d . 1 C
C15 0.22303(8) 0.7166(2) -0.07512(11) 0.0119(3) Uani d . 1 C
H15 0.2559 0.7797 -0.0370 0.014 Uiso calc R 1 H
C16 0.23480(8) 0.6444(2) -0.16015(12) 0.0133(3) Uani d . 1 C
H16 0.2754 0.6587 -0.1800 0.016 Uiso calc R 1 H
C17 0.18676(8) 0.5517(2) -0.21520(12) 0.0136(3) Uani d . 1 C
H17 0.1945 0.5015 -0.2729 0.016 Uiso calc R 1 H
C18 0.12722(8) 0.5320(2) -0.18634(12) 0.0133(3) Uani d . 1 C
H18 0.0945 0.4684 -0.2246 0.016 Uiso calc R 1 H
C19 0.11502(8) 0.6045(2) -0.10191(11) 0.0120(3) Uani d . 1 C
H19 0.0742 0.5912 -0.0828 0.014 Uiso calc R 1 H
C20 0.33660(8) 0.2078(2) 0.35787(12) 0.0133(3) Uani d . 1 C
H20A 0.3311 0.1546 0.2944 0.016 Uiso calc R 1 H
H20B 0.3503 0.1138 0.4039 0.016 Uiso calc R 1 H
C21 0.38919(8) 0.3428(2) 0.36402(12) 0.0138(3) Uani d . 1 C
C22 0.44581(9) 0.2916(2) 0.33310(13) 0.0193(3) Uani d . 1 C
H22 0.4492 0.1778 0.3077 0.023 Uiso calc R 1 H
C23 0.49714(9) 0.4057(3) 0.33929(15) 0.0244(4) Uani d . 1 C
H23 0.5358 0.3695 0.3190 0.029 Uiso calc R 1 H
C24 0.49215(10) 0.5729(3) 0.37501(15) 0.0264(4) Uani d . 1 C
H24 0.5274 0.6512 0.3790 0.032 Uiso calc R 1 H
C25 0.43579(10) 0.6258(3) 0.40490(14) 0.0246(4) Uani d . 1 C
H25 0.4322 0.7409 0.4286 0.029 Uiso calc R 1 H
C26 0.38437(9) 0.5102(2) 0.40027(13) 0.0182(3) Uani d . 1 C
H26 0.3460 0.5458 0.4219 0.022 Uiso calc R 1 H
C27 0.40382(10) 0.5052(3) 0.11371(17) 0.0279(4) Uani d . 1 C
H27A 0.4430 0.5317 0.0877 0.042 Uiso calc R 1 H
H27B 0.3983 0.3781 0.1167 0.042 Uiso calc R 1 H
H27C 0.4069 0.5546 0.1771 0.042 Uiso calc R 1 H

loop_
_atom_site_aniso_label
_atom_site_aniso_U_11
_atom_site_aniso_U_22
_atom_site_aniso_U_33
_atom_site_aniso_U_12
_atom_site_aniso_U_13
_atom_site_aniso_U_23
Br1 0.01325(8) 0.01301(8) 0.01175(8) 0.00146(5) 0.00204(6) -0.00090(5)
Br2 0.01506(8) 0.01796(8) 0.01363(9) -0.00064(6) 0.00232(6) -0.00264(6)
O1 0.0177(6) 0.0159(6) 0.0242(7) 0.0023(5) -0.0035(5) -0.0028(5)
N1 0.0127(6) 0.0075(6) 0.0093(6) -0.0004(5) 0.0017(5) -0.0004(4)
N2 0.0119(6) 0.0093(5) 0.0109(6) 0.0003(5) 0.0007(5) -0.0004(5)
C1 0.0121(7) 0.0101(6) 0.0129(7) 0.0010(5) -0.0002(6) -0.0019(6)
C2 0.0104(7) 0.0123(7) 0.0168(8) -0.0005(6) 0.0027(6) -0.0011(6)
C3 0.0115(7) 0.0098(6) 0.0146(7) -0.0015(5) 0.0033(6) -0.0010(5)
C4 0.0107(7) 0.0072(6) 0.0103(7) -0.0017(5) 0.0019(5) -0.0027(5)
C5 0.0121(7) 0.0066(6) 0.0089(7) -0.0011(5) 0.0010(5) -0.0008(5)
C6 0.0135(7) 0.0083(6) 0.0123(7) -0.0020(5) 0.0037(6) -0.0015(5)
C7 0.0155(7) 0.0110(6) 0.0108(7) -0.0022(6) 0.0027(6) -0.0001(5)
C8 0.0168(8) 0.0092(6) 0.0102(7) -0.0008(6) 0.0002(6) 0.0008(5)
C9 0.0118(7) 0.0074(6) 0.0094(7) -0.0009(5) 0.0005(5) -0.0007(5)
C10 0.0114(7) 0.0117(6) 0.0105(7) -0.0003(5) 0.0022(6) -0.0009(5)
C11 0.0119(7) 0.0105(6) 0.0097(7) -0.0009(5) 0.0031(6) -0.0010(5)
C12 0.0112(7) 0.0079(6) 0.0092(7) -0.0004(5) 0.0008(5) -0.0018(5)
C13 0.0158(7) 0.0091(6) 0.0099(7) -0.0009(5) 0.0034(6) 0.0013(5)
C14 0.0137(7) 0.0086(6) 0.0090(7) 0.0023(5) 0.0014(5) 0.0019(5)
C15 0.0133(7) 0.0103(6) 0.0116(7) 0.0016(5) 0.0004(6) 0.0017(5)
C16 0.0143(7) 0.0120(7) 0.0140(7) 0.0037(6) 0.0042(6) 0.0038(6)
C17 0.0211(8) 0.0087(6) 0.0110(7) 0.0041(6) 0.0027(6) 0.0018(5)
C18 0.0179(8) 0.0101(6) 0.0112(7) -0.0006(6) -0.0005(6) 0.0005(5)
C19 0.0135(7) 0.0110(7) 0.0115(7) 0.0007(6) 0.0018(6) 0.0017(5)
C20 0.0138(7) 0.0110(7) 0.0150(7) 0.0023(6) 0.0016(6) -0.0001(6)
C21 0.0123(7) 0.0163(7) 0.0121(7) -0.0006(6) -0.0001(6) 0.0032(6)
C22 0.0152(8) 0.0204(8) 0.0227(9) 0.0037(6) 0.0037(7) 0.0030(7)
C23 0.0134(8) 0.0319(10) 0.0285(10) 0.0008(7) 0.0047(7) 0.0069(8)
C24 0.0198(9) 0.0328(10) 0.0259(10) -0.0121(8) 0.0009(8) 0.0030(8)
C25 0.0272(10) 0.0221(9) 0.0244(10) -0.0096(8) 0.0037(8) -0.0041(7)
C26 0.0175(8) 0.0198(8) 0.0177(8) -0.0030(6) 0.0042(7) -0.0031(6)
C27 0.0193(9) 0.0235(9) 0.0381(12) 0.0010(7) -0.0054(8) 0.0045(8)

loop_
_atom_type_symbol
_atom_type_description
_atom_type_scat_dispersion_real
_atom_type_scat_dispersion_imag
_atom_type_scat_source
C C 0.0033 0.0016 'International Tables Vol C Tables 4.2.6.8 and 6.1.1.4'
H H 0.0000 0.0000 'International Tables Vol C Tables 4.2.6.8 and 6.1.1.4'
N N 0.0061 0.0033 'International Tables Vol C Tables 4.2.6.8 and 6.1.1.4'
Br Br -0.2901 2.4595 'International Tables Vol C Tables 4.2.6.8 and 6.1.1.4'
O O 0.0106 0.0060 'International Tables Vol C Tables 4.2.6.8 and 6.1.1.4'

loop_
_geom_angle_atom_site_label_1
_geom_angle_atom_site_label_2
_geom_angle_atom_site_label_3
_geom_angle
C27 O1 H1A 108.8(18)
C1 N1 C12 121.40(14)
C1 N1 C13 117.33(13)
C12 N1 C13 120.73(13)
C8 N2 C9 121.45(14)
C8 N2 C20 117.62(13)
C9 N2 C20 120.80(13)
N1 C1 C2 120.82(15)
N1 C1 H1 119.6
C2 C1 H1 119.6
C3 C2 C1 119.69(15)
C3 C2 H2 120.2
C1 C2 H2 120.2
C2 C3 C4 119.93(15)
C2 C3 H3 120.0
C4 C3 H3 120.0
C3 C4 C12 118.93(14)
C3 C4 C5 122.75(14)
C12 C4 C5 118.26(14)
C9 C5 C6 118.86(14)
C9 C5 C4 119.19(13)
C6 C5 C4 121.93(14)
C7 C6 C5 119.97(14)
C7 C6 H6 120.0
C5 C6 H6 120.0
C6 C7 C8 119.36(15)
C6 C7 H7 120.3
C8 C7 H7 120.3
N2 C8 C7 121.26(15)
N2 C8 H8 119.4
C7 C8 H8 119.4
N2 C9 C5 118.87(14)
N2 C9 C10 120.60(14)
C5 C9 C10 120.52(14)
C11 C10 C9 120.38(14)
C11 C10 H10 119.8
C9 C10 H10 119.8
C10 C11 C12 120.35(14)
C10 C11 H11 119.8
C12 C11 H11 119.8
N1 C12 C4 118.90(14)
N1 C12 C11 120.06(14)
C4 C12 C11 121.04(14)
N1 C13 C14 115.88(13)
N1 C13 H13A 108.3
C14 C13 H13A 108.3
N1 C13 H13B 108.3
C14 C13 H13B 108.3
H13A C13 H13B 107.4
C15 C14 C19 119.67(15)
C15 C14 C13 117.72(14)
C19 C14 C13 122.35(14)
C14 C15 C16 120.66(15)
C14 C15 H15 119.7
C16 C15 H15 119.7
C17 C16 C15 119.40(15)
C17 C16 H16 120.3
C15 C16 H16 120.3
C16 C17 C18 120.20(15)
C16 C17 H17 119.9
C18 C17 H17 119.9
C17 C18 C19 120.72(15)
C17 C18 H18 119.6
C19 C18 H18 119.6
C18 C19 C14 119.35(15)
C18 C19 H19 120.3
C14 C19 H19 120.3
N2 C20 C21 115.02(13)
N2 C20 H20A 108.5
C21 C20 H20A 108.5
N2 C20 H20B 108.5
C21 C20 H20B 108.5
H20A C20 H20B 107.5
C26 C21 C22 119.50(16)
C26 C21 C20 123.78(15)
C22 C21 C20 116.70(15)
C23 C22 C21 120.31(17)
C23 C22 H22 119.8
C21 C22 H22 119.8
C22 C23 C24 120.11(18)
C22 C23 H23 119.9
C24 C23 H23 119.9
C25 C24 C23 120.00(18)
C25 C24 H24 120.0
C23 C24 H24 120.0
C24 C25 C26 120.06(18)
C24 C25 H25 120.0
C26 C25 H25 120.0
C21 C26 C25 120.00(17)
C21 C26 H26 120.0
C25 C26 H26 120.0
O1 C27 H27A 109.5
O1 C27 H27B 109.5
H27A C27 H27B 109.5
O1 C27 H27C 109.5
H27A C27 H27C 109.5
H27B C27 H27C 109.5

loop_
_geom_bond_atom_site_label_1
_geom_bond_atom_site_label_2
_geom_bond_distance
O1 C27 1.421(2)
O1 H1A 0.816(16)
N1 C1 1.334(2)
N1 C12 1.382(2)
N1 C13 1.4919(19)
N2 C8 1.334(2)
N2 C9 1.384(2)
N2 C20 1.492(2)
C1 C2 1.395(2)
C1 H1 0.9500
C2 C3 1.368(2)
C2 H2 0.9500
C3 C4 1.405(2)
C3 H3 0.9500
C4 C12 1.408(2)
C4 C5 1.446(2)
C5 C9 1.409(2)
C5 C6 1.411(2)
C6 C7 1.376(2)
C6 H6 0.9500
C7 C8 1.391(2)
C7 H7 0.9500
C8 H8 0.9500
C9 C10 1.423(2)
C10 C11 1.362(2)
C10 H10 0.9500
C11 C12 1.423(2)
C11 H11 0.9500
C13 C14 1.511(2)
C13 H13A 0.9900
C13 H13B 0.9900
C14 C15 1.395(2)
C14 C19 1.397(2)
C15 C16 1.398(2)
C15 H15 0.9500
C16 C17 1.385(2)
C16 H16 0.9500
C17 C18 1.391(2)
C17 H17 0.9500
C18 C19 1.394(2)
C18 H18 0.9500
C19 H19 0.9500
C20 C21 1.509(2)
C20 H20A 0.9900
C20 H20B 0.9900
C21 C26 1.390(2)
C21 C22 1.394(2)
C22 C23 1.384(3)
C22 H22 0.9500
C23 C24 1.386(3)
C23 H23 0.9500
C24 C25 1.386(3)
C24 H24 0.9500
C25 C26 1.394(3)
C25 H25 0.9500
C26 H26 0.9500
C27 H27A 0.9800
C27 H27B 0.9800
C27 H27C 0.9800

loop_
_geom_hbond_atom_site_label_D
_geom_hbond_atom_site_label_H
_geom_hbond_atom_site_label_A
_geom_hbond_site_symmetry_A
_geom_hbond_distance_DH
_geom_hbond_distance_HA
_geom_hbond_distance_DA
_geom_hbond_angle_DHA
O1 H1A Br2 . 0.816(16) 2.544(16) 3.3514(14) 170(2)
C1 H1 Br1 3_565 0.95 2.76 3.6067(18) 149
C20 H20A Br2 1_545 0.99 2.70 3.6865(18) 175

loop_
_geom_torsion_atom_site_label_1
_geom_torsion_atom_site_label_2
_geom_torsion_atom_site_label_3
_geom_torsion_atom_site_label_4
_geom_torsion
C12 N1 C1 C2 3.7(2)
C13 N1 C1 C2 -167.85(14)
N1 C1 C2 C3 1.7(2)
C1 C2 C3 C4 -4.7(2)
C2 C3 C4 C12 2.5(2)
C2 C3 C4 C5 179.75(15)
C3 C4 C5 C9 178.31(14)
C12 C4 C5 C9 -4.4(2)
C3 C4 C5 C6 -3.3(2)
C12 C4 C5 C6 173.97(14)
C9 C5 C6 C7 3.1(2)
C4 C5 C6 C7 -175.23(14)
C5 C6 C7 C8 -4.2(2)
C9 N2 C8 C7 3.5(2)
C20 N2 C8 C7 -172.48(14)
C6 C7 C8 N2 0.9(2)
C8 N2 C9 C5 -4.4(2)
C20 N2 C9 C5 171.40(14)
C8 N2 C9 C10 174.60(14)
C20 N2 C9 C10 -9.6(2)
C6 C5 C9 N2 1.1(2)
C4 C5 C9 N2 179.49(13)
C6 C5 C9 C10 -177.91(14)
C4 C5 C9 C10 0.5(2)
N2 C9 C10 C11 -175.21(14)
C5 C9 C10 C11 3.8(2)
C9 C10 C11 C12 -4.0(2)
C1 N1 C12 C4 -5.9(2)
C13 N1 C12 C4 165.37(13)
C1 N1 C12 C11 175.18(14)
C13 N1 C12 C11 -13.5(2)
C3 C4 C12 N1 2.8(2)
C5 C4 C12 N1 -174.63(13)
C3 C4 C12 C11 -178.34(14)
C5 C4 C12 C11 4.2(2)
C10 C11 C12 N1 178.78(14)
C10 C11 C12 C4 -0.1(2)
C1 N1 C13 C14 -106.06(16)
C12 N1 C13 C14 82.29(18)
N1 C13 C14 C15 -134.06(15)
N1 C13 C14 C19 51.8(2)
C19 C14 C15 C16 -0.2(2)
C13 C14 C15 C16 -174.43(14)
C14 C15 C16 C17 -0.3(2)
C15 C16 C17 C18 0.5(2)
C16 C17 C18 C19 -0.1(2)
C17 C18 C19 C14 -0.4(2)
C15 C14 C19 C18 0.5(2)
C13 C14 C19 C18 174.53(14)
C8 N2 C20 C21 -107.88(17)
C9 N2 C20 C21 76.16(19)
N2 C20 C21 C26 11.7(2)
N2 C20 C21 C22 -169.87(15)
C26 C21 C22 C23 0.7(3)
C20 C21 C22 C23 -177.85(17)
C21 C22 C23 C24 -1.0(3)
C22 C23 C24 C25 0.2(3)
C23 C24 C25 C26 0.9(3)
C22 C21 C26 C25 0.4(3)
C20 C21 C26 C25 178.82(17)
C24 C25 C26 C21 -1.2(3)

loop_
_cod_related_entry_id
_cod_related_entry_database
_cod_related_entry_code
1 ChemSpider 30654729
